data_7001287
loop_
_publ_author_name
'Mikata, Yuji'
'Yamashita, Azusa'
'Kawamura, Ayano'
'Konno, Hideo'
'Miyamoto, Yuka'
'Tamotsu, Satoshi'

_publ_section_title
;
 Bisquinoline-based fluorescent zinc sensors
;
_journal_issue 19
_journal_name_full 'Dalton Transactions'
_journal_page_first 3800
_journal_page_last 3806
_journal_paper_doi 10.1039/b820763a
_journal_year 2009
_chemical_formula_moiety 'C26 H30 N4 O2 '
_chemical_formula_sum 'C26 H30 N4 O2'
_chemical_formula_weight 430.55
_space_group_IT_number 14
_symmetry_cell_setting monoclinic
_symmetry_Int_Tables_number 14
_symmetry_space_group_name_Hall '-P 2yab'
_symmetry_space_group_name_H-M 'P 1 21/a 1'
_cell_angle_alpha 90.0000
_cell_angle_beta 110.2495(15)
_cell_angle_gamma 90.0000
_cell_formula_units_Z 2
_cell_length_a 12.095(4)
_cell_length_b 6.324(2)
_cell_length_c 16.131(5)
_cell_measurement_reflns_used 2550
_cell_measurement_temperature 173.1
_cell_measurement_theta_max 28.7
_cell_measurement_theta_min 1.8
_cell_volume 1157.6(6)
_computing_cell_refinement CrystalClear
_computing_data_collection CrystalClear
_computing_data_reduction CrystalStructure
_computing_publication_material 'CrystalStructure 3.8'
_computing_structure_refinement SHELXL
_computing_structure_solution SIR92
_diffrn_ambient_temperature 173(2)
_diffrn_detector_area_resol_mean 7.31
_diffrn_measured_fraction_theta_full 0.948
_diffrn_measured_fraction_theta_max 0.948
_diffrn_measurement_device_type 'Rigaku Mercury'
_diffrn_measurement_method \w
_diffrn_radiation_type 'Mo K\a'
_diffrn_radiation_wavelength 0.71070
_diffrn_reflns_av_R_equivalents 0.018
_diffrn_reflns_limit_h_max 16
_diffrn_reflns_limit_h_min -15
_diffrn_reflns_limit_k_max 8
_diffrn_reflns_limit_k_min -8
_diffrn_reflns_limit_l_max 21
_diffrn_reflns_limit_l_min -21
_diffrn_reflns_number 9154
_diffrn_reflns_theta_full 28.70
_diffrn_reflns_theta_max 28.70
_exptl_absorpt_coefficient_mu 0.080
_exptl_absorpt_correction_T_max 0.984
_exptl_absorpt_correction_T_min 0.838
_exptl_absorpt_correction_type multi-scan
_exptl_absorpt_process_details 'Jacobson, R. (1998) Private communication'
_exptl_crystal_colour colorless
_exptl_crystal_density_diffrn 1.235
_exptl_crystal_density_method 'not measured'
_exptl_crystal_description unknown
_exptl_crystal_F_000 460.00
_exptl_crystal_size_max 0.50
_exptl_crystal_size_mid 0.20
_exptl_crystal_size_min 0.20
_refine_diff_density_max 0.36
_refine_diff_density_min -0.18
_refine_ls_extinction_method none
_refine_ls_goodness_of_fit_ref 1.056
_refine_ls_hydrogen_treatment refall
_refine_ls_number_parameters 206
_refine_ls_number_reflns 2848
_refine_ls_R_factor_all 0.0662
_refine_ls_R_factor_gt 0.0501
_refine_ls_shift/su_max 0.0000
_refine_ls_structure_factor_coef Fsqd
_refine_ls_weighting_details 'w = 1/[\s^2^(Fo^2^)+(0.0518P)^2^+0.4122P] where P=(Fo^2^+2Fc^2^)/3'
_refine_ls_weighting_scheme calc
_refine_ls_wR_factor_gt 0.1167
_refine_ls_wR_factor_ref 0.1286
_reflns_number_gt 2226
_reflns_number_total 2848
_reflns_threshold_expression F^2^>2.0\s(F^2^)
_cod_data_source_file b820763a.txt
_cod_data_source_block '__MeOBQDMEN-2'
_cod_original_cell_volume 1157.5(7)
_cod_original_formula_sum 'C26 H30 N4 O2 '
_cod_database_code 7001287

loop_
_symmetry_equiv_pos_site_id
_symmetry_equiv_pos_as_xyz
1 +X,+Y,+Z
2 1/2-X,1/2+Y,-Z
3 -X,-Y,-Z
4 1/2+X,1/2-Y,+Z

loop_
_atom_site_label
_atom_site_type_symbol
_atom_site_fract_x
_atom_site_fract_y
_atom_site_fract_z
_atom_site_U_iso_or_equiv
_atom_site_adp_type
_atom_site_occupancy
_atom_site_symmetry_multiplicity
_atom_site_calc_flag
_atom_site_refinement_flags
_atom_site_disorder_assembly
_atom_site_disorder_group
O(1) O 0.03642(9) 0.71730(17) 0.43757(7) 0.0423(2) Uani 1.00 1 d . . .
N(1) N 0.05637(12) -0.28515(18) 0.08425(8) 0.0391(3) Uani 1.00 1 d . . .
N(2) N 0.14850(10) 0.01821(18) 0.27698(7) 0.0323(2) Uani 1.00 1 d . . .
C(1) C 0.04462(17) -0.4980(2) 0.04653(11) 0.0467(4) Uani 1.00 1 d . . .
C(2) C 0.10297(16) -0.2869(2) 0.18035(10) 0.0399(3) Uani 1.00 1 d . . .
C(3) C 0.06607(13) -0.0911(2) 0.21730(9) 0.0339(3) Uani 1.00 1 d . . .
C(4) C -0.05430(14) -0.0344(2) 0.18855(10) 0.0396(3) Uani 1.00 1 d . . .
C(5) C -0.08953(13) 0.1380(2) 0.22320(10) 0.0372(3) Uani 1.00 1 d . . .
C(6) C -0.03415(12) 0.4381(2) 0.32901(9) 0.0312(2) Uani 1.00 1 d . . .
C(7) C 0.05329(12) 0.5453(2) 0.39265(9) 0.0326(3) Uani 1.00 1 d . . .
C(8) C 0.17161(13) 0.4793(2) 0.41705(10) 0.0364(3) Uani 1.00 1 d . . .
C(9) C 0.20179(12) 0.3082(2) 0.37838(9) 0.0336(3) Uani 1.00 1 d . . .
C(10) C 0.11429(12) 0.1913(2) 0.31319(8) 0.0291(2) Uani 1.00 1 d . . .
C(11) C -0.00420(12) 0.2586(2) 0.28866(9) 0.0295(2) Uani 1.00 1 d . . .
C(12) C -0.08170(15) 0.7885(2) 0.41668(13) 0.0437(3) Uani 1.00 1 d . . .
C(13) C 0.12600(18) -0.1453(2) 0.05038(12) 0.0475(4) Uani 1.00 1 d . . .
H(1) H 0.1226(17) -0.549(2) 0.0424(12) 0.054(5) Uiso 1.00 1 . . . .
H(2) H 0.0138(18) -0.600(3) 0.0878(15) 0.068(6) Uiso 1.00 1 . . . .
H(3) H 0.0665(16) -0.411(2) 0.2005(12) 0.050(4) Uiso 1.00 1 . . . .
H(4) H 0.1940(16) -0.299(2) 0.2042(12) 0.048(4) Uiso 1.00 1 . . . .
H(5) H -0.1106(17) -0.119(2) 0.1441(13) 0.053(5) Uiso 1.00 1 . . . .
H(6) H -0.1727(16) 0.181(2) 0.2045(11) 0.043(4) Uiso 1.00 1 . . . .
H(7) H -0.1171(13) 0.484(2) 0.3097(9) 0.028(3) Uiso 1.00 1 . . . .
H(8) H 0.2327(15) 0.558(2) 0.4639(12) 0.045(4) Uiso 1.00 1 . . . .
H(9) H 0.2846(15) 0.264(2) 0.3946(11) 0.041(4) Uiso 1.00 1 . . . .
H(10) H -0.1139(18) 0.837(3) 0.3555(15) 0.064(5) Uiso 1.00 1 . . . .
H(11) H -0.1327(16) 0.671(2) 0.4256(11) 0.043(4) Uiso 1.00 1 . . . .
H(12) H -0.0781(18) 0.909(3) 0.4558(14) 0.063(5) Uiso 1.00 1 . . . .
H(13) H 0.0894(17) -0.127(2) -0.0136(14) 0.057(5) Uiso 1.00 1 . . . .
H(14) H 0.2091(19) -0.194(3) 0.0623(13) 0.065(6) Uiso 1.00 1 . . . .
H(15) H 0.1338(18) 0.004(3) 0.0800(14) 0.063(5) Uiso 1.00 1 . . . .

loop_
_atom_site_aniso_label
_atom_site_aniso_U_11
_atom_site_aniso_U_22
_atom_site_aniso_U_33
_atom_site_aniso_U_12
_atom_site_aniso_U_13
_atom_site_aniso_U_23
O(1) 0.0347(5) 0.0448(6) 0.0479(6) -0.0012(4) 0.0148(4) -0.0158(4)
N(1) 0.0506(7) 0.0290(5) 0.0340(6) 0.0018(5) 0.0098(5) -0.0046(4)
N(2) 0.0349(6) 0.0304(5) 0.0307(5) 0.0002(4) 0.0100(4) 0.0017(4)
C(1) 0.0612(11) 0.0324(7) 0.0387(8) 0.0077(7) 0.0072(7) -0.0076(6)
C(2) 0.0514(9) 0.0291(6) 0.0358(7) 0.0012(6) 0.0110(6) 0.0002(5)
C(3) 0.0405(7) 0.0298(6) 0.0313(6) -0.0017(5) 0.0122(5) 0.0014(5)
C(4) 0.0367(8) 0.0408(7) 0.0383(7) -0.0093(6) 0.0091(6) -0.0085(6)
C(5) 0.0286(7) 0.0427(7) 0.0376(7) -0.0045(5) 0.0080(5) -0.0036(5)
C(6) 0.0270(6) 0.0352(6) 0.0319(6) -0.0007(5) 0.0110(5) 0.0010(5)
C(7) 0.0340(7) 0.0330(6) 0.0327(6) -0.0024(5) 0.0139(5) -0.0022(5)
C(8) 0.0298(7) 0.0420(7) 0.0357(7) -0.0056(5) 0.0091(5) -0.0078(5)
C(9) 0.0259(6) 0.0388(7) 0.0339(6) -0.0007(5) 0.0077(5) -0.0013(5)
C(10) 0.0303(6) 0.0294(6) 0.0276(6) -0.0018(4) 0.0101(5) 0.0028(4)
C(11) 0.0286(6) 0.0311(6) 0.0289(6) -0.0036(5) 0.0098(5) 0.0012(4)
C(12) 0.0372(8) 0.0443(8) 0.0505(9) 0.0029(6) 0.0163(7) -0.0095(7)
C(13) 0.0551(10) 0.0460(9) 0.0413(8) 0.0050(7) 0.0167(7) 0.0026(6)

loop_
_atom_type_symbol
_atom_type_description
_atom_type_scat_dispersion_real
_atom_type_scat_dispersion_imag
_atom_type_scat_source
C C 0.003 0.002
;
International Tables for Crystallography
(1992, Vol. C, Tables 4.2.6.8 and 6.1.1.4)
;
H H 0.000 0.000
;
International Tables for Crystallography
(1992, Vol. C, Table 6.1.1.4)
;
N N 0.006 0.003
;
International Tables for Crystallography
(1992, Vol. C, Tables 4.2.6.8 and 6.1.1.4)
;
O O 0.011 0.006
;
International Tables for Crystallography
(1992, Vol. C, Tables 4.2.6.8 and 6.1.1.4)
;

loop_
_geom_angle_atom_site_label_1
_geom_angle_atom_site_label_2
_geom_angle_atom_site_label_3
_geom_angle
_geom_angle_publ_flag
_geom_angle_site_symmetry_1
_geom_angle_site_symmetry_2
_geom_angle_site_symmetry_3
C(7) O(1) C(12) 116.76(11) yes . . .
C(1) N(1) C(2) 112.46(11) yes . . .
C(1) N(1) C(13) 112.91(15) yes . . .
C(2) N(1) C(13) 110.14(12) yes . . .
C(3) N(2) C(10) 117.84(12) yes . . .
N(1) C(1) C(1) 111.13(12) yes . . 3_545
N(1) C(2) C(3) 110.89(11) yes . . .
N(2) C(3) C(2) 117.87(13) yes . . .
N(2) C(3) C(4) 122.69(13) yes . . .
C(2) C(3) C(4) 119.43(12) yes . . .
C(3) C(4) C(5) 120.18(12) yes . . .
C(4) C(5) C(11) 119.15(13) yes . . .
C(7) C(6) C(11) 119.11(12) yes . . .
O(1) C(7) C(6) 125.09(12) yes . . .
O(1) C(7) C(8) 114.38(11) yes . . .
C(6) C(7) C(8) 120.53(13) yes . . .
C(7) C(8) C(9) 121.00(12) yes . . .
C(8) C(9) C(10) 120.39(12) yes . . .
N(2) C(10) C(9) 118.39(12) yes . . .
N(2) C(10) C(11) 123.20(10) yes . . .
C(9) C(10) C(11) 118.41(12) yes . . .
C(5) C(11) C(6) 122.52(12) yes . . .
C(5) C(11) C(10) 116.93(13) yes . . .
C(6) C(11) C(10) 120.55(11) yes . . .
N(1) C(1) H(1) 110.9(10) no . . .
N(1) C(1) H(2) 107.2(12) no . . .
C(1) C(1) H(1) 106.8(10) no 3_545 . .
C(1) C(1) H(2) 108.7(10) no 3_545 . .
H(1) C(1) H(2) 112.1(16) no . . .
N(1) C(2) H(3) 107.3(10) no . . .
N(1) C(2) H(4) 111.5(11) no . . .
C(3) C(2) H(3) 107.0(12) no . . .
C(3) C(2) H(4) 109.6(10) no . . .
H(3) C(2) H(4) 110.5(14) no . . .
C(3) C(4) H(5) 119.2(12) no . . .
C(5) C(4) H(5) 120.6(12) no . . .
C(4) C(5) H(6) 121.8(9) no . . .
C(11) C(5) H(6) 119.1(10) no . . .
C(7) C(6) H(7) 121.8(8) no . . .
C(11) C(6) H(7) 119.1(8) no . . .
C(7) C(8) H(8) 118.8(11) no . . .
C(9) C(8) H(8) 120.2(11) no . . .
C(8) C(9) H(9) 121.0(9) no . . .
C(10) C(9) H(9) 118.6(9) no . . .
O(1) C(12) H(10) 110.8(14) no . . .
O(1) C(12) H(11) 110.4(10) no . . .
O(1) C(12) H(12) 106.1(12) no . . .
H(10) C(12) H(11) 109.1(15) no . . .
H(10) C(12) H(12) 108.5(17) no . . .
H(11) C(12) H(12) 111.9(18) no . . .
N(1) C(13) H(13) 111.0(12) no . . .
N(1) C(13) H(14) 114.5(13) no . . .
N(1) C(13) H(15) 110.4(14) no . . .
H(13) C(13) H(14) 107.2(18) no . . .
H(13) C(13) H(15) 108.2(15) no . . .
H(14) C(13) H(15) 105.2(16) no . . .

loop_
_geom_bond_atom_site_label_1
_geom_bond_atom_site_label_2
_geom_bond_distance
_geom_bond_publ_flag
_geom_bond_site_symmetry_1
_geom_bond_site_symmetry_2
O(1) C(7) 1.3608(18) yes . .
O(1) C(12) 1.423(2) yes . .
N(1) C(1) 1.4636(19) yes . .
N(1) C(2) 1.4546(19) yes . .
N(1) C(13) 1.452(2) yes . .
N(2) C(3) 1.3169(16) yes . .
N(2) C(10) 1.3704(18) yes . .
C(1) C(1) 1.516(2) yes . 3_545
C(2) C(3) 1.507(2) yes . .
C(3) C(4) 1.413(2) yes . .
C(4) C(5) 1.359(2) yes . .
C(5) C(11) 1.4169(18) yes . .
C(6) C(7) 1.3713(17) yes . .
C(6) C(11) 1.416(2) yes . .
C(7) C(8) 1.410(2) yes . .
C(8) C(9) 1.361(2) yes . .
C(9) C(10) 1.4148(16) yes . .
C(10) C(11) 1.4139(19) yes . .
C(1) H(1) 1.02(2) no . .
C(1) H(2) 1.08(2) no . .
C(2) H(3) 1.01(2) no . .
C(2) H(4) 1.036(19) no . .
C(4) H(5) 0.961(17) no . .
C(5) H(6) 0.982(18) no . .
C(6) H(7) 0.986(15) no . .
C(8) H(8) 0.990(16) no . .
C(9) H(9) 0.984(18) no . .
C(12) H(10) 0.98(2) no . .
C(12) H(11) 1.006(19) no . .
C(12) H(12) 0.98(2) no . .
C(13) H(13) 0.98(2) no . .
C(13) H(14) 1.00(2) no . .
C(13) H(15) 1.04(2) no . .

loop_
_geom_contact_atom_site_label_1
_geom_contact_atom_site_label_2
_geom_contact_distance
_geom_contact_publ_flag
_geom_contact_site_symmetry_1
_geom_contact_site_symmetry_2
O(1) C(9) 3.5586(14) ? . 2_556
C(8) C(12) 3.327(2) ? . 4_565
C(9) O(1) 3.5586(14) ? . 2_546
C(9) C(12) 3.553(2) ? . 4_565
C(12) C(8) 3.327(2) ? . 4_465
C(12) C(9) 3.553(2) ? . 4_465
C(13) C(13) 3.447(2) ? . 3_555
O(1) H(8) 3.450(16) ? . 2_556
O(1) H(9) 2.836(15) ? . 2_556
O(1) H(11) 3.239(17) ? . 3_566
O(1) H(12) 2.86(2) ? . 3_576
N(1) H(13) 3.133(18) ? . 3_555
N(1) H(15) 3.356(19) ? . 3_555
N(2) H(6) 3.38(2) ? . 4_555
N(2) H(7) 2.698(16) ? . 4_555
N(2) H(10) 3.52(2) ? . 4_555
N(2) H(11) 3.130(16) ? . 4_555
C(1) H(15) 3.31(2) ? . 1_545
C(3) H(13) 3.459(19) ? . 3_555
C(4) H(2) 3.44(2) ? . 1_565
C(4) H(4) 3.31(2) ? . 4_445
C(4) H(10) 3.13(2) ? . 1_545
C(4) H(13) 2.89(2) ? . 3_555
C(4) H(14) 3.355(19) ? . 4_445
C(5) H(2) 3.31(2) ? . 1_565
C(5) H(3) 3.506(19) ? . 1_565
C(5) H(4) 3.316(19) ? . 4_445
C(5) H(10) 2.95(2) ? . 1_545
C(5) H(13) 3.38(2) ? . 3_555
C(6) H(3) 2.90(2) ? . 1_565
C(6) H(9) 3.03(2) ? . 4_455
C(7) H(3) 3.17(2) ? . 1_565
C(7) H(9) 3.588(16) ? . 2_556
C(7) H(11) 3.073(17) ? . 3_566
C(8) H(3) 3.350(18) ? . 1_565
C(8) H(8) 3.253(16) ? . 2_546
C(8) H(9) 3.411(18) ? . 2_556
C(8) H(10) 3.29(2) ? . 4_565
C(8) H(11) 2.90(2) ? . 3_566
C(8) H(11) 3.205(19) ? . 4_565
C(8) H(12) 2.96(2) ? . 4_565
C(9) H(3) 3.287(17) ? . 1_565
C(9) H(7) 3.336(17) ? . 4_555
C(9) H(8) 2.864(18) ? . 2_546
C(9) H(10) 3.27(2) ? . 4_565
C(9) H(11) 3.54(2) ? . 3_566
C(9) H(11) 3.567(17) ? . 4_555
C(9) H(12) 3.09(2) ? . 4_565
C(10) H(3) 3.037(18) ? . 1_565
C(10) H(7) 3.452(17) ? . 4_555
C(10) H(8) 3.529(17) ? . 2_546
C(11) H(2) 3.44(2) ? . 1_565
C(11) H(3) 2.82(2) ? . 1_565
C(11) H(9) 3.53(2) ? . 4_455
C(11) H(10) 3.32(2) ? . 1_545
C(12) H(4) 3.560(16) ? . 4_455
C(12) H(8) 2.78(2) ? . 4_465
C(12) H(9) 3.218(17) ? . 4_465
C(12) H(12) 2.98(2) ? . 3_576
C(13) H(5) 3.50(2) ? . 3_555
C(13) H(5) 3.366(18) ? . 4_545
C(13) H(13) 3.01(2) ? . 3_555
C(13) H(15) 3.244(19) ? . 3_555
H(1) H(5) 3.25(2) ? . 4_545
H(1) H(6) 3.03(2) ? . 4_545
H(1) H(14) 3.20(3) ? . 2_545
H(1) H(15) 2.89(2) ? . 1_545
H(2) C(4) 3.44(2) ? . 1_545
H(2) C(5) 3.31(2) ? . 1_545
H(2) C(11) 3.44(2) ? . 1_545
H(2) H(15) 2.92(3) ? . 1_545
H(3) C(5) 3.506(19) ? . 1_545
H(3) C(6) 2.90(2) ? . 1_545
H(3) C(7) 3.17(2) ? . 1_545
H(3) C(8) 3.350(18) ? . 1_545
H(3) C(9) 3.287(17) ? . 1_545
H(3) C(10) 3.037(18) ? . 1_545
H(3) C(11) 2.82(2) ? . 1_545
H(3) H(6) 3.56(2) ? . 4_545
H(3) H(7) 3.34(2) ? . 1_545
H(4) C(4) 3.31(2) ? . 4_545
H(4) C(5) 3.316(19) ? . 4_545
H(4) C(12) 3.560(16) ? . 4_555
H(4) H(5) 2.90(3) ? . 4_545
H(4) H(6) 2.90(2) ? . 4_545
H(4) H(7) 3.06(2) ? . 4_555
H(4) H(10) 2.74(2) ? . 4_555
H(4) H(11) 3.55(2) ? . 4_555
H(5) C(13) 3.50(2) ? . 3_555
H(5) C(13) 3.366(18) ? . 4_445
H(5) H(1) 3.25(2) ? . 4_445
H(5) H(4) 2.90(3) ? . 4_445
H(5) H(10) 3.44(3) ? . 1_545
H(5) H(13) 2.70(3) ? . 3_555
H(5) H(14) 2.43(2) ? . 4_445
H(6) N(2) 3.38(2) ? . 4_455
H(6) H(1) 3.03(2) ? . 4_445
H(6) H(3) 3.56(2) ? . 4_445
H(6) H(4) 2.90(2) ? . 4_445
H(6) H(9) 3.30(2) ? . 4_455
H(6) H(10) 3.15(2) ? . 1_545
H(6) H(13) 3.57(3) ? . 3_555
H(6) H(15) 3.20(2) ? . 4_455
H(7) N(2) 2.698(16) ? . 4_455
H(7) C(9) 3.336(17) ? . 4_455
H(7) C(10) 3.452(17) ? . 4_455
H(7) H(3) 3.34(2) ? . 1_565
H(7) H(4) 3.06(2) ? . 4_455
H(7) H(9) 2.62(2) ? . 4_455
H(8) O(1) 3.450(16) ? . 2_546
H(8) C(8) 3.253(16) ? . 2_556
H(8) C(9) 2.864(18) ? . 2_556
H(8) C(10) 3.529(17) ? . 2_556
H(8) C(12) 2.78(2) ? . 4_565
H(8) H(8) 3.35(2) ? . 2_546
H(8) H(8) 3.35(2) ? . 2_556
H(8) H(9) 2.70(2) ? . 2_556
H(8) H(10) 3.03(3) ? . 4_565
H(8) H(11) 2.87(2) ? . 3_566
H(8) H(11) 2.58(2) ? . 4_565
H(8) H(12) 2.35(3) ? . 4_565
H(9) O(1) 2.836(15) ? . 2_546
H(9) C(6) 3.03(2) ? . 4_555
H(9) C(7) 3.588(16) ? . 2_546
H(9) C(8) 3.411(18) ? . 2_546
H(9) C(11) 3.53(2) ? . 4_555
H(9) C(12) 3.218(17) ? . 4_565
H(9) H(6) 3.30(2) ? . 4_555
H(9) H(7) 2.62(2) ? . 4_555
H(9) H(8) 2.70(2) ? . 2_546
H(9) H(10) 2.97(2) ? . 4_565
H(9) H(11) 2.91(2) ? . 4_555
H(9) H(12) 2.62(2) ? . 4_565
H(10) N(2) 3.52(2) ? . 4_455
H(10) C(4) 3.13(2) ? . 1_565
H(10) C(5) 2.95(2) ? . 1_565
H(10) C(8) 3.29(2) ? . 4_465
H(10) C(9) 3.27(2) ? . 4_465
H(10) C(11) 3.32(2) ? . 1_565
H(10) H(4) 2.74(2) ? . 4_455
H(10) H(5) 3.44(3) ? . 1_565
H(10) H(6) 3.15(2) ? . 1_565
H(10) H(8) 3.03(3) ? . 4_465
H(10) H(9) 2.97(2) ? . 4_465
H(10) H(12) 3.51(2) ? . 3_576
H(11) O(1) 3.239(17) ? . 3_566
H(11) N(2) 3.130(16) ? . 4_455
H(11) C(7) 3.073(17) ? . 3_566
H(11) C(8) 2.90(2) ? . 3_566
H(11) C(8) 3.205(19) ? . 4_465
H(11) C(9) 3.54(2) ? . 3_566
H(11) C(9) 3.567(17) ? . 4_455
H(11) H(4) 3.55(2) ? . 4_455
H(11) H(8) 2.87(2) ? . 3_566
H(11) H(8) 2.58(2) ? . 4_465
H(11) H(9) 2.91(2) ? . 4_455
H(12) O(1) 2.86(2) ? . 3_576
H(12) C(8) 2.96(2) ? . 4_465
H(12) C(9) 3.09(2) ? . 4_465
H(12) C(12) 2.977(19) ? . 3_576
H(12) H(8) 2.35(3) ? . 4_465
H(12) H(9) 2.62(2) ? . 4_465
H(12) H(10) 3.51(2) ? . 3_576
H(12) H(12) 2.25(2) ? . 3_576
H(13) N(1) 3.133(18) ? . 3_555
H(13) C(3) 3.46(2) ? . 3_555
H(13) C(4) 2.89(2) ? . 3_555
H(13) C(5) 3.38(2) ? . 3_555
H(13) C(13) 3.01(2) ? . 3_555
H(13) H(5) 2.70(3) ? . 3_555
H(13) H(6) 3.57(3) ? . 3_555
H(13) H(13) 2.85(3) ? . 3_555
H(13) H(15) 2.65(2) ? . 3_555
H(14) C(4) 3.355(19) ? . 4_545
H(14) H(1) 3.20(3) ? . 2_555
H(14) H(5) 2.43(2) ? . 4_545
H(15) N(1) 3.356(19) ? . 3_555
H(15) C(1) 3.31(2) ? . 1_565
H(15) C(13) 3.244(19) ? . 3_555
H(15) H(1) 2.89(2) ? . 1_565
H(15) H(2) 2.92(3) ? . 1_565
H(15) H(6) 3.20(2) ? . 4_555
H(15) H(13) 2.65(2) ? . 3_555
H(15) H(15) 3.37(2) ? . 3_555

loop_
_geom_torsion_atom_site_label_1
_geom_torsion_atom_site_label_2
_geom_torsion_atom_site_label_3
_geom_torsion_atom_site_label_4
_geom_torsion
_geom_torsion_publ_flag
_geom_torsion_site_symmetry_1
_geom_torsion_site_symmetry_2
_geom_torsion_site_symmetry_3
_geom_torsion_site_symmetry_4
C(12) O(1) C(7) C(6) 0.5(2) ? . . . .
C(12) O(1) C(7) C(8) -178.92(14) ? . . . .
C(1) N(1) C(2) C(3) -155.27(15) ? . . . .
C(2) N(1) C(1) C(1) 157.78(16) ? . . . 3_545
C(13) N(1) C(1) C(1) -76.83(19) ? . . . 3_545
C(13) N(1) C(2) C(3) 77.84(18) ? . . . .
C(3) N(2) C(10) C(9) 179.03(13) ? . . . .
C(3) N(2) C(10) C(11) -0.9(2) ? . . . .
C(10) N(2) C(3) C(2) -177.39(13) ? . . . .
C(10) N(2) C(3) C(4) 1.3(2) ? . . . .
N(1) C(2) C(3) N(2) -129.41(15) ? . . . .
N(1) C(2) C(3) C(4) 51.9(2) ? . . . .
N(2) C(3) C(4) C(5) -0.7(2) ? . . . .
C(2) C(3) C(4) C(5) 177.97(15) ? . . . .
C(3) C(4) C(5) C(11) -0.4(2) ? . . . .
C(4) C(5) C(11) C(6) -178.90(15) ? . . . .
C(4) C(5) C(11) C(10) 0.7(2) ? . . . .
C(7) C(6) C(11) C(5) 179.23(14) ? . . . .
C(7) C(6) C(11) C(10) -0.4(2) ? . . . .
C(11) C(6) C(7) O(1) -178.79(14) ? . . . .
C(11) C(6) C(7) C(8) 0.6(2) ? . . . .
O(1) C(7) C(8) C(9) 179.35(14) ? . . . .
C(6) C(7) C(8) C(9) -0.1(2) ? . . . .
C(7) C(8) C(9) C(10) -0.6(2) ? . . . .
C(8) C(9) C(10) N(2) -179.03(14) ? . . . .
C(8) C(9) C(10) C(11) 0.9(2) ? . . . .
N(2) C(10) C(11) C(5) -0.1(2) ? . . . .
N(2) C(10) C(11) C(6) 179.52(13) ? . . . .
C(9) C(10) C(11) C(5) 180.00(12) ? . . . .
C(9) C(10) C(11) C(6) -0.4(2) ? . . . .

loop_
_cod_changelog_entry_id
_cod_changelog_entry_author
_cod_changelog_entry_date
_cod_changelog_entry_text
1 'Vaitkus, Antanas' 2024-11-16T00:18:53+02:00
;
 Replaced the '\/Y' character sequence with the backslash character ('\')
 in multiple data values.
;
